data_9004543
loop_
_publ_author_name
'Peacor, D. R.'
'Rouse, R. C.'
'Essene, E. J.'
'Lauf, R. J.'

_publ_section_title
;Coskrenite-(Ce), (Ce,Nd,La)2(SO4)2(C2O4).8H2O, a new rare-earth oxalate
 mineral from Alum Cave Bluff, Tennessee: Characterization and crystal
 structure Locality: Alum Cave Bluff, Tennessee, USA
;
_journal_name_full 'The Canadian Mineralogist'
_journal_page_first 1453
_journal_page_last 1462
_journal_volume 37
_journal_year 1999
_chemical_compound_source 'Alum Cave Bluff, Tennessee, USA'
_chemical_formula_sum 'C H7 Ce0.53 Eu0.015 Gd0.005 La0.1 Nd0.28 O10 Pr0.045 S Sm0.02 Y0.005'
_chemical_name_mineral Coskrenite-(Ce)
_space_group_IT_number 2
_symmetry_space_group_name_Hall '-P 1'
_symmetry_space_group_name_H-M 'P -1'
_cell_angle_alpha 99.90
_cell_angle_beta 105.55
_cell_angle_gamma 107.71
_cell_length_a 6.007
_cell_length_b 8.368
_cell_length_c 9.189
_cell_formula_units_Z 2
_cell_volume 407.414
_database_code_amcsd 0005635
_exptl_crystal_density_diffrn 2.874
_cod_original_formula_sum '(Ce.53 Nd.28 La.1 Pr.045 Sm.02 Eu.015 Gd.005 Y.005) S C O10 H7'
_cod_database_code 9004543

loop_
_space_group_symop_operation_xyz
x,y,z
-x,-y,-z

loop_
_atom_site_aniso_label
_atom_site_aniso_U_11
_atom_site_aniso_U_22
_atom_site_aniso_U_33
_atom_site_aniso_U_12
_atom_site_aniso_U_13
_atom_site_aniso_U_23
Ce 0.01336 0.00877 0.00945 0.00378 0.00511 0.00726
Nd 0.01336 0.00877 0.00945 0.00378 0.00511 0.00726
La 0.01336 0.00877 0.00945 0.00378 0.00511 0.00726
Pr 0.01336 0.00877 0.00945 0.00378 0.00511 0.00726
Sm 0.01336 0.00877 0.00945 0.00378 0.00511 0.00726
Eu 0.01336 0.00877 0.00945 0.00378 0.00511 0.00726
Gd 0.01336 0.00877 0.00945 0.00378 0.00511 0.00726
Y 0.01336 0.00877 0.00945 0.00378 0.00511 0.00726
S 0.02170 0.01070 0.01250 0.00430 0.00680 0.00900
C 0.01500 0.01100 0.01300 0.00400 0.00500 0.00800
O1 0.01300 0.01500 0.01800 0.00500 0.00600 0.00700
O2 0.01500 0.01800 0.01900 0.00600 0.00600 0.00200
O3 0.03500 0.02600 0.01700 0.01200 0.01400 0.01200
O4 0.02800 0.01200 0.02300 0.00200 0.00500 0.01400
O5w 0.02700 0.02400 0.05000 0.01400 0.02100 0.02700
O6 0.03500 0.01700 0.01600 -0.00400 0.00700 0.00400
O7w 0.03200 0.01800 0.02900 0.00900 0.01600 0.01400
O8 0.03100 0.02600 0.04100 0.01600 0.01700 0.02100
O9w 0.03400 0.02600 0.01600 0.00400 0.00200 0.00700
O10w 0.02300 0.03300 0.01700 0.01300 0.00700 0.01600

loop_
_atom_site_label
_atom_site_fract_x
_atom_site_fract_y
_atom_site_fract_z
_atom_site_occupancy
_atom_site_U_iso_or_equiv
Ce 0.77072 0.24583 0.67858 0.53000 ?
Nd 0.77072 0.24583 0.67858 0.28000 ?
La 0.77072 0.24583 0.67858 0.10000 ?
Pr 0.77072 0.24583 0.67858 0.04500 ?
Sm 0.77072 0.24583 0.67858 0.02000 ?
Eu 0.77072 0.24583 0.67858 0.01500 ?
Gd 0.77072 0.24583 0.67858 0.00500 ?
Y 0.77072 0.24583 0.67858 0.00500 ?
S 0.84430 0.29470 0.29320 1.00000 ?
C 0.12800 0.06460 0.55520 1.00000 ?
O1 0.31500 0.04170 0.53260 1.00000 ?
O2 0.13340 0.18370 0.66030 1.00000 ?
O3 0.25480 0.69900 0.57680 1.00000 ?
O4 0.09010 0.53180 0.73640 1.00000 ?
O5w 0.43820 0.53640 0.33440 1.00000 ?
O6 0.34780 0.83380 0.85010 1.00000 ?
O7w 0.77720 0.00610 0.80750 1.00000 ?
O8 0.06610 0.24960 0.33330 1.00000 ?
O9w 0.11710 0.34680 0.95250 1.00000 ?
O10w 0.41070 0.71640 0.10510 1.00000 ?
H1 0.48600 0.28200 0.87000 1.00000 0.02533
H2 0.78900 0.54000 0.00500 1.00000 0.02533
H3 0.13800 0.05600 0.23000 1.00000 0.02533
H4 0.36800 0.04300 0.18000 1.00000 0.01267
H5 0.41900 0.44000 0.63500 1.00000 0.03800
H6 0.37900 0.46700 0.34500 1.00000 0.03800
H7 0.09600 0.26500 0.99800 1.00000 0.02533

loop_
_cod_related_entry_id
_cod_related_entry_database
_cod_related_entry_code
1 AMCSD 0005635
